data_7013854
loop_
_publ_author_name
'Xie, Ya-Bo'
'Zhang, Chong'
'Li, Jian-Rong'
'Bu, Xian-He'

_publ_section_title
;
 Polymeric silver(I) complexes with pyridyl dithioether ligands:
 experimental and theoretical investigations on the coordination
 properties of the ligands.
;
_journal_issue 4
_journal_name_full 'Dalton transactions (Cambridge, England : 2003)'
_journal_page_first 562
_journal_page_last 569
_journal_paper_doi 10.1039/b315320g
_journal_year 2004
_chemical_formula_sum 'C16 H20 Ag F6 N2 P S2'
_chemical_formula_weight 557.30
_chemical_name_systematic
;
?
;
_space_group_IT_number 15
_symmetry_cell_setting monoclinic
_symmetry_space_group_name_Hall '-C 2yc'
_symmetry_space_group_name_H-M 'C 1 2/c 1'
_atom_sites_solution_hydrogens geom
_atom_sites_solution_primary direct
_atom_sites_solution_secondary difmap
_audit_creation_method SHELXL-97
_cell_angle_alpha 90.00
_cell_angle_beta 113.614(5)
_cell_angle_gamma 90.00
_cell_formula_units_Z 4
_cell_length_a 13.731(3)
_cell_length_b 19.097(4)
_cell_length_c 8.870(2)
_cell_measurement_reflns_used 890
_cell_measurement_temperature 293(2)
_cell_measurement_theta_max 19.56
_cell_measurement_theta_min 2.61
_cell_volume 2131.1(8)
_computing_cell_refinement 'Bruker SMART'
_computing_data_collection 'Bruker SMART'
_computing_data_reduction 'Bruker SAINT'
_computing_molecular_graphics 'Bruker SHELXTL'
_computing_publication_material 'Bruker SHELXTL'
_computing_structure_refinement 'SHELXL-97 (Sheldrick, 1997)'
_computing_structure_solution 'SHELXS-97 (Sheldrick, 1990)'
_diffrn_ambient_temperature 293(2)
_diffrn_measured_fraction_theta_full 0.988
_diffrn_measured_fraction_theta_max 0.988
_diffrn_measurement_device_type 'CCD area detector'
_diffrn_measurement_method 'phi and omega scans'
_diffrn_radiation_monochromator graphite
_diffrn_radiation_source 'fine-focus sealed tube'
_diffrn_radiation_type MoK\a
_diffrn_radiation_wavelength 0.71073
_diffrn_reflns_av_R_equivalents 0.0573
_diffrn_reflns_av_sigmaI/netI 0.0935
_diffrn_reflns_limit_h_max 14
_diffrn_reflns_limit_h_min -17
_diffrn_reflns_limit_k_max 23
_diffrn_reflns_limit_k_min -16
_diffrn_reflns_limit_l_max 10
_diffrn_reflns_limit_l_min -11
_diffrn_reflns_number 5016
_diffrn_reflns_theta_full 26.41
_diffrn_reflns_theta_max 26.41
_diffrn_reflns_theta_min 2.13
_exptl_absorpt_coefficient_mu 1.272
_exptl_absorpt_correction_T_max 1.000000
_exptl_absorpt_correction_T_min 0.853219
_exptl_absorpt_correction_type multi-scan
_exptl_absorpt_process_details SADABS
_exptl_crystal_density_diffrn 1.737
_exptl_crystal_density_meas ?
_exptl_crystal_density_method .
_exptl_crystal_F_000 1112
_exptl_crystal_size_max 0.25
_exptl_crystal_size_mid 0.18
_exptl_crystal_size_min 0.15
_refine_diff_density_max 0.590
_refine_diff_density_min -0.329
_refine_diff_density_rms 0.106
_refine_ls_extinction_coef 0.0005(4)
_refine_ls_extinction_expression Fc^*^=kFc[1+0.001xFc^2^\l^3^/sin(2\q)]^-1/4^
_refine_ls_extinction_method SHELXL
_refine_ls_goodness_of_fit_ref 0.964
_refine_ls_hydrogen_treatment mixed
_refine_ls_matrix_type full
_refine_ls_number_parameters 130
_refine_ls_number_reflns 2169
_refine_ls_number_restraints 0
_refine_ls_restrained_S_all 0.964
_refine_ls_R_factor_all 0.1323
_refine_ls_R_factor_gt 0.0531
_refine_ls_shift/su_max 0.000
_refine_ls_shift/su_mean 0.000
_refine_ls_structure_factor_coef Fsqd
_refine_ls_weighting_details 'calc w=1/[\s^2^(Fo^2^)+(0.0810P)^2^+0.0000P] where P=(Fo^2^+2Fc^2^)/3'
_refine_ls_weighting_scheme calc
_refine_ls_wR_factor_gt 0.1157
_refine_ls_wR_factor_ref 0.1606
_reflns_number_gt 1114
_reflns_number_total 2169
_reflns_threshold_expression >2sigma(I)
_cod_data_source_file b315320g.txt
_cod_data_source_block 021202d
_cod_depositor_comments
;
The following automatic conversions were performed:
'_symmetry_cell_setting' value 'Monoclinic' changed to 'monoclinic'
according to '/home/saulius/struct/CIF-dictionaries/cif_core.dic'
dictionary named 'cif_core.dic' version 2.4.1 from
2010-06-29.

'_exptl_absorpt_correction_type' value 'MULTI-SCAN' changed
to 'multi-scan' according to
'/home/saulius/struct/CIF-dictionaries/cif_core.dic' dictionary named
'cif_core.dic' version 2.4.1 from 2010-06-29.

Automatic conversion script
Id: cif_fix_enum 1527 2010-12-29 10:47:43Z saulius 
;
_cod_original_sg_symbol_H-M C2/c
_cod_database_code 7013854

loop_
_symmetry_equiv_pos_as_xyz
'x, y, z'
'-x, y, -z+1/2'
'x+1/2, y+1/2, z'
'-x+1/2, y+1/2, -z+1/2'
'-x, -y, -z'
'x, -y, z-1/2'
'-x+1/2, -y+1/2, -z'
'x+1/2, -y+1/2, z-1/2'

loop_
_atom_site_label
_atom_site_type_symbol
_atom_site_fract_x
_atom_site_fract_y
_atom_site_fract_z
_atom_site_U_iso_or_equiv
_atom_site_adp_type
_atom_site_occupancy
_atom_site_symmetry_multiplicity
_atom_site_calc_flag
_atom_site_refinement_flags
_atom_site_disorder_assembly
_atom_site_disorder_group
Ag1 Ag 0.5000 0.55406(4) 0.7500 0.0733(4) Uani 1 2 d S . .
S1 S 0.41471(14) 0.42808(9) 0.8831(2) 0.0628(6) Uani 1 1 d . . .
N1 N 0.3362(4) 0.5477(3) 0.7452(6) 0.0534(13) Uani 1 1 d . . .
C1 C 0.2612(6) 0.5969(4) 0.6801(9) 0.070(2) Uani 1 1 d . . .
H1 H 0.2811 0.6397 0.6512 0.084 Uiso 1 1 calc R . .
C2 C 0.1580(7) 0.5873(5) 0.6544(10) 0.086(2) Uani 1 1 d . . .
H2 H 0.1083 0.6229 0.6117 0.103 Uiso 1 1 calc R . .
C3 C 0.1286(7) 0.5217(6) 0.6945(11) 0.092(3) Uani 1 1 d . . .
H3 H 0.0576 0.5124 0.6722 0.110 Uiso 1 1 calc R . .
C4 C 0.2044(6) 0.4713(4) 0.7666(10) 0.078(2) Uani 1 1 d . . .
H4 H 0.1862 0.4286 0.7985 0.093 Uiso 1 1 calc R . .
C5 C 0.3083(5) 0.4854(3) 0.7907(8) 0.0533(16) Uani 1 1 d . . .
C6 C 0.3565(6) 0.3420(3) 0.8166(9) 0.073(2) Uani 1 1 d . . .
H6A H 0.4101 0.3067 0.8699 0.087 Uiso 1 1 calc R . .
H6B H 0.2993 0.3352 0.8531 0.087 Uiso 1 1 calc R . .
C7 C 0.3136(6) 0.3308(4) 0.6342(9) 0.071(2) Uani 1 1 d . . .
H7A H 0.3683 0.3419 0.5948 0.086 Uiso 1 1 calc R . .
H7B H 0.2542 0.3622 0.5805 0.086 Uiso 1 1 calc R . .
C8 C 0.2774(6) 0.2559(4) 0.5896(9) 0.078(2) Uani 1 1 d . . .
H8A H 0.3388 0.2253 0.6332 0.094 Uiso 1 1 calc R . .
H8B H 0.2298 0.2433 0.6416 0.094 Uiso 1 1 calc R . .
P1 P 0.5000 0.21776(13) 0.2500 0.0649(8) Uani 1 2 d S . .
F1 F 0.3787(4) 0.2174(2) 0.1297(7) 0.1071(17) Uani 1 1 d . . .
F2 F 0.5000 0.2960(3) 0.2500 0.208(6) Uani 1 2 d S . .
F3 F 0.5273(5) 0.2130(4) 0.0960(8) 0.154(3) Uani 1 1 d . . .
F4 F 0.5000 0.1357(4) 0.2500 0.137(3) Uani 1 2 d S . .

loop_
_atom_site_aniso_label
_atom_site_aniso_U_11
_atom_site_aniso_U_22
_atom_site_aniso_U_33
_atom_site_aniso_U_23
_atom_site_aniso_U_13
_atom_site_aniso_U_12
Ag1 0.0640(6) 0.0604(6) 0.1077(9) 0.000 0.0473(5) 0.000
S1 0.0626(12) 0.0575(11) 0.0648(13) -0.0017(8) 0.0217(10) -0.0043(8)
N1 0.053(3) 0.054(3) 0.051(4) -0.003(3) 0.019(3) 0.000(3)
C1 0.070(5) 0.072(5) 0.067(5) 0.002(4) 0.025(4) 0.011(4)
C2 0.071(6) 0.105(7) 0.076(6) 0.010(5) 0.024(5) 0.027(5)
C3 0.053(5) 0.130(8) 0.092(7) -0.003(6) 0.030(5) 0.000(5)
C4 0.064(5) 0.088(6) 0.083(6) 0.006(5) 0.032(5) -0.010(4)
C5 0.053(4) 0.062(4) 0.045(4) -0.004(3) 0.019(3) -0.007(3)
C6 0.087(6) 0.052(4) 0.072(6) -0.004(4) 0.025(5) -0.012(4)
C7 0.078(5) 0.061(4) 0.070(6) -0.010(4) 0.025(4) -0.014(4)
C8 0.091(6) 0.066(5) 0.077(5) -0.009(4) 0.033(5) -0.012(4)
P1 0.0537(17) 0.0561(17) 0.077(2) 0.000 0.0179(16) 0.000
F1 0.062(3) 0.120(4) 0.114(4) -0.009(3) 0.008(3) 0.010(3)
F2 0.182(9) 0.044(4) 0.247(12) 0.000 -0.073(8) 0.000
F3 0.097(5) 0.260(8) 0.114(5) 0.002(5) 0.052(4) -0.024(4)
F4 0.133(7) 0.081(5) 0.160(8) 0.000 0.019(6) 0.000

loop_
_atom_type_symbol
_atom_type_description
_atom_type_scat_dispersion_real
_atom_type_scat_dispersion_imag
_atom_type_scat_source
C C 0.0033 0.0016 'International Tables Vol C Tables 4.2.6.8 and 6.1.1.4'
H H 0.0000 0.0000 'International Tables Vol C Tables 4.2.6.8 and 6.1.1.4'
N N 0.0061 0.0033 'International Tables Vol C Tables 4.2.6.8 and 6.1.1.4'
F F 0.0171 0.0103 'International Tables Vol C Tables 4.2.6.8 and 6.1.1.4'
P P 0.1023 0.0942 'International Tables Vol C Tables 4.2.6.8 and 6.1.1.4'
S S 0.1246 0.1234 'International Tables Vol C Tables 4.2.6.8 and 6.1.1.4'
Ag Ag -0.8971 1.1015 'International Tables Vol C Tables 4.2.6.8 and 6.1.1.4'

loop_
_geom_angle_atom_site_label_1
_geom_angle_atom_site_label_2
_geom_angle_atom_site_label_3
_geom_angle
_geom_angle_site_symmetry_1
_geom_angle_site_symmetry_3
_geom_angle_publ_flag
N1 Ag1 N1 173.8(3) . 2_656 ?
C5 S1 C6 103.8(3) . . ?
C1 N1 C5 118.8(6) . . ?
C1 N1 Ag1 124.2(5) . . ?
C5 N1 Ag1 116.3(4) . . ?
N1 C1 C2 123.2(8) . . ?
N1 C1 H1 118.4 . . ?
C2 C1 H1 118.4 . . ?
C1 C2 C3 117.8(8) . . ?
C1 C2 H2 121.1 . . ?
C3 C2 H2 121.1 . . ?
C4 C3 C2 120.0(8) . . ?
C4 C3 H3 120.0 . . ?
C2 C3 H3 120.0 . . ?
C3 C4 C5 118.6(8) . . ?
C3 C4 H4 120.7 . . ?
C5 C4 H4 120.7 . . ?
N1 C5 C4 121.4(6) . . ?
N1 C5 S1 113.9(5) . . ?
C4 C5 S1 124.7(6) . . ?
C7 C6 S1 114.2(5) . . ?
C7 C6 H6A 108.7 . . ?
S1 C6 H6A 108.7 . . ?
C7 C6 H6B 108.7 . . ?
S1 C6 H6B 108.7 . . ?
H6A C6 H6B 107.6 . . ?
C6 C7 C8 111.2(6) . . ?
C6 C7 H7A 109.4 . . ?
C8 C7 H7A 109.4 . . ?
C6 C7 H7B 109.4 . . ?
C8 C7 H7B 109.4 . . ?
H7A C7 H7B 108.0 . . ?
C8 C8 C7 113.4(8) 7_556 . ?
C8 C8 H8A 108.9 7_556 . ?
C7 C8 H8A 108.9 . . ?
C8 C8 H8B 108.9 7_556 . ?
C7 C8 H8B 108.9 . . ?
H8A C8 H8B 107.7 . . ?
F2 P1 F3 93.3(3) . 2_655 ?
F2 P1 F3 93.3(3) . . ?
F3 P1 F3 173.3(6) 2_655 . ?
F2 P1 F4 180.000(1) . . ?
F3 P1 F4 86.7(3) 2_655 . ?
F3 P1 F4 86.7(3) . . ?
F2 P1 F1 90.27(19) . . ?
F3 P1 F1 91.9(3) 2_655 . ?
F3 P1 F1 88.0(3) . . ?
F4 P1 F1 89.73(19) . . ?
F2 P1 F1 90.27(19) . 2_655 ?
F3 P1 F1 88.0(3) 2_655 2_655 ?
F3 P1 F1 91.9(3) . 2_655 ?
F4 P1 F1 89.73(19) . 2_655 ?
F1 P1 F1 179.5(4) . 2_655 ?

loop_
_geom_bond_atom_site_label_1
_geom_bond_atom_site_label_2
_geom_bond_distance
_geom_bond_site_symmetry_2
_geom_bond_publ_flag
Ag1 N1 2.236(5) . ?
Ag1 N1 2.236(5) 2_656 ?
S1 C5 1.745(7) . ?
S1 C6 1.820(7) . ?
N1 C1 1.341(8) . ?
N1 C5 1.360(8) . ?
C1 C2 1.354(10) . ?
C1 H1 0.9300 . ?
C2 C3 1.405(12) . ?
C2 H2 0.9300 . ?
C3 C4 1.373(11) . ?
C3 H3 0.9300 . ?
C4 C5 1.381(9) . ?
C4 H4 0.9300 . ?
C6 C7 1.499(10) . ?
C6 H6A 0.9700 . ?
C6 H6B 0.9700 . ?
C7 C8 1.514(9) . ?
C7 H7A 0.9700 . ?
C7 H7B 0.9700 . ?
C8 C8 1.478(14) 7_556 ?
C8 H8A 0.9700 . ?
C8 H8B 0.9700 . ?
P1 F2 1.494(7) . ?
P1 F3 1.557(6) 2_655 ?
P1 F3 1.557(6) . ?
P1 F4 1.568(8) . ?
P1 F1 1.577(4) . ?
P1 F1 1.578(4) 2_655 ?

loop_
_geom_torsion_atom_site_label_1
_geom_torsion_atom_site_label_2
_geom_torsion_atom_site_label_3
_geom_torsion_atom_site_label_4
_geom_torsion
_geom_torsion_site_symmetry_1
_geom_torsion_site_symmetry_2
_geom_torsion_site_symmetry_3
_geom_torsion_site_symmetry_4
_geom_torsion_publ_flag
N1 Ag1 N1 C1 -152.3(5) 2_656 . . . ?
N1 Ag1 N1 C5 18.1(4) 2_656 . . . ?
C5 N1 C1 C2 -1.2(10) . . . . ?
Ag1 N1 C1 C2 169.0(6) . . . . ?
N1 C1 C2 C3 -1.7(12) . . . . ?
C1 C2 C3 C4 3.9(13) . . . . ?
C2 C3 C4 C5 -3.2(12) . . . . ?
C1 N1 C5 C4 2.0(9) . . . . ?
Ag1 N1 C5 C4 -169.0(5) . . . . ?
C1 N1 C5 S1 -176.8(5) . . . . ?
Ag1 N1 C5 S1 12.2(6) . . . . ?
C3 C4 C5 N1 0.2(11) . . . . ?
C3 C4 C5 S1 178.9(6) . . . . ?
C6 S1 C5 N1 -146.1(5) . . . . ?
C6 S1 C5 C4 35.1(7) . . . . ?
C5 S1 C6 C7 62.6(6) . . . . ?
S1 C6 C7 C8 173.9(5) . . . . ?
C6 C7 C8 C8 173.0(9) . . . 7_556 ?
